data_7053040
loop_
_publ_author_name
'Vaz, Maria G. F.'
'Akpinar, Handan'
'Guedes, Guilherme P.'
'Santos, Sauli'
'Novak, Miguel A.'
'Lahti, Paul M.'

_publ_section_title
;
 Two co-crystalline M(hfac)2(IPhIN)2&#x00B7;M(hfac)2 (M = Mn, Co)
 compounds with a bis(iminoylnitroxide) biradical: structure and magnetism
;
_journal_issue 7
_journal_name_full 'New Journal of Chemistry'
_journal_page_first 1927
_journal_paper_doi 10.1039/c3nj00047h
_journal_volume 37
_journal_year 2013
_chemical_formula_moiety 'C124 H114 F48 I4 Mn4 N16 O29'
_chemical_formula_sum 'C124 H114 F48 I4 Mn4 N16 O29'
_chemical_formula_weight 3931.67
_space_group_IT_number 15
_symmetry_cell_setting monoclinic
_symmetry_Int_Tables_number 15
_symmetry_space_group_name_Hall '-C 2yc'
_symmetry_space_group_name_H-M 'C 1 2/c 1'
_atom_sites_solution_hydrogens geom
_atom_sites_solution_primary direct
_atom_sites_solution_secondary difmap
_audit_creation_date 2012-03-29T21:59:41-00:00
_audit_creation_method 'WinGX routine CIF_UPDATE'
_cell_angle_alpha 90.0000(10)
_cell_angle_beta 115.2470(10)
_cell_angle_gamma 90.0000(10)
_cell_formula_units_Z 4
_cell_length_a 49.4750(8)
_cell_length_b 16.4830(3)
_cell_length_c 22.2240(4)
_cell_measurement_reflns_used 28715
_cell_measurement_temperature 100(2)
_cell_measurement_theta_max 27.485
_cell_measurement_theta_min 2.91
_cell_volume 16392.4(5)
_computing_cell_refinement 'HKL Scalepack (Otwinowski & Minor 1997)'
_computing_data_collection 'Collect (Bruker AXS BV, 1997-2004)'
_computing_data_reduction 'HKL Denzo and Scalepack (Otwinowski & Minor 1997)'
_computing_molecular_graphics 'Ortep-3 for Windows (Farrugia, 1997)'
_computing_publication_material 'WinGX publication routines (Farrugia, 1999)'
_computing_structure_refinement 'SHELXL-97 (Sheldrick, 1997)'
_computing_structure_solution 'SHELXS-86 (Sheldrick, 1986)'
_diffrn_ambient_temperature 100(2)
_diffrn_detector 'CCD plate'
_diffrn_detector_area_resol_mean 9
_diffrn_measured_fraction_theta_full 0.99
_diffrn_measured_fraction_theta_max 0.99
_diffrn_measurement_device '95mm CCD camera on \k-goniostat'
_diffrn_measurement_device_type KappaCCD
_diffrn_measurement_method 'CCD rotation images, thick slices'
_diffrn_orient_matrix_type 'by Bruker AXS Collect from scalepack cell'
_diffrn_orient_matrix_UB_11 0.0084211
_diffrn_orient_matrix_UB_12 0.0237494
_diffrn_orient_matrix_UB_13 -0.0297757
_diffrn_orient_matrix_UB_21 0.020347
_diffrn_orient_matrix_UB_22 0.0005763
_diffrn_orient_matrix_UB_23 0.0379219
_diffrn_orient_matrix_UB_31 0.0038049
_diffrn_orient_matrix_UB_32 -0.0558243
_diffrn_orient_matrix_UB_33 -0.0122622
_diffrn_radiation_monochromator 'horizonally mounted graphite crystal'
_diffrn_radiation_probe x-ray
_diffrn_radiation_type MoK\a
_diffrn_radiation_wavelength 0.71073
_diffrn_reflns_av_R_equivalents 0.0607
_diffrn_reflns_av_unetI/netI 0.0546
_diffrn_reflns_limit_h_max 62
_diffrn_reflns_limit_h_min -61
_diffrn_reflns_limit_k_max 20
_diffrn_reflns_limit_k_min -20
_diffrn_reflns_limit_l_max 24
_diffrn_reflns_limit_l_min -27
_diffrn_reflns_number 55721
_diffrn_reflns_theta_full 26.7
_diffrn_reflns_theta_max 26.7
_diffrn_reflns_theta_min 2.96
_diffrn_source 'Enraf Nonius FR590'
_exptl_absorpt_coefficient_mu 1.177
_exptl_absorpt_correction_T_max 0.8724
_exptl_absorpt_correction_T_min 0.8125
_exptl_absorpt_correction_type multi-scan
_exptl_absorpt_process_details
;
(see Blessing, R. H. (1995) Acta Cryst. A51, 33-38)
;
_exptl_crystal_colour brown
_exptl_crystal_density_diffrn 1.593
_exptl_crystal_density_method 'not measured'
_exptl_crystal_description plate
_exptl_crystal_F_000 7784
_exptl_crystal_size_max 0.2
_exptl_crystal_size_mid 0.15
_exptl_crystal_size_min 0.12
_refine_diff_density_max 1.423
_refine_diff_density_min -1.027
_refine_diff_density_rms 0.095
_refine_ls_extinction_coef 0.00033(4)
_refine_ls_extinction_expression Fc^*^=kFc[1+0.001xFc^2^\l^3^/sin(2\q)]^-1/4^
_refine_ls_extinction_method SHELXL
_refine_ls_goodness_of_fit_ref 1.026
_refine_ls_hydrogen_treatment mixed
_refine_ls_matrix_type full
_refine_ls_number_parameters 837
_refine_ls_number_reflns 17170
_refine_ls_number_restraints 8
_refine_ls_restrained_S_all 1.068
_refine_ls_R_factor_all 0.0878
_refine_ls_R_factor_gt 0.0564
_refine_ls_shift/su_max 0.002
_refine_ls_shift/su_mean 0
_refine_ls_structure_factor_coef Fsqd
_refine_ls_weighting_details 'calc w=1/[\s^2^(Fo^2^)+(0.0731P)^2^+55.5830P] where P=(Fo^2^+2Fc^2^)/3'
_refine_ls_weighting_scheme calc
_refine_ls_wR_factor_gt 0.1382
_refine_ls_wR_factor_ref 0.1545
_reflns_number_gt 12214
_reflns_number_total 17170
_reflns_threshold_expression >2sigma(I)
_cod_data_source_file c3nj00047h.txt
_cod_data_source_block maria6
_cod_original_sg_symbol_H-M 'C 2/c'
_cod_database_code 7053040

loop_
_symmetry_equiv_pos_as_xyz
'x, y, z'
'-x, y, -z+1/2'
'x+1/2, y+1/2, z'
'-x+1/2, y+1/2, -z+1/2'
'-x, -y, -z'
'x, -y, z-1/2'
'-x+1/2, -y+1/2, -z'
'x+1/2, -y+1/2, z-1/2'

loop_
_atom_site_label
_atom_site_type_symbol
_atom_site_fract_x
_atom_site_fract_y
_atom_site_fract_z
_atom_site_U_iso_or_equiv
_atom_site_adp_type
_atom_site_occupancy
_atom_site_symmetry_multiplicity
_atom_site_calc_flag
_atom_site_refinement_flags
_atom_site_disorder_assembly
_atom_site_disorder_group
I1A I 0.968605(8) -0.156652(19) -0.028691(16) 0.04183(12) Uani 1 1 d . A 1
I2A I 0.73639(5) 0.05594(11) 0.03046(8) 0.0526(2) Uani 0.8 1 d P A 1
Mn1A Mn 0.862012(15) 0.07653(4) -0.01059(3) 0.03400(17) Uani 1 1 d . A 1
Mn1B Mn 1.101206(16) -0.38389(4) -0.00628(4) 0.03794(18) Uani 1 1 d . A 1
F1A F 0.80507(7) -0.0683(2) 0.12403(16) 0.0613(9) Uani 1 1 d . A 1
O2B O 1.14121(7) -0.4579(2) 0.03927(18) 0.0446(8) Uani 1 1 d . A 1
O6A O 0.84632(7) 0.1864(2) -0.06491(15) 0.0383(7) Uani 1 1 d . A 1
O3A O 0.84079(7) 0.0608(2) 0.05696(16) 0.0386(7) Uani 1 1 d . A 1
O4A O 0.88510(7) -0.03389(19) 0.04252(15) 0.0363(7) Uani 1 1 d . A 1
O2A O 0.89639(7) 0.15487(19) 0.05343(14) 0.0336(7) Uani 1 1 d . A 1
C20A C 0.95928(10) -0.0368(3) -0.0123(2) 0.0351(10) Uani 1 1 d . A 1
O7A O 0.97928(8) 0.1127(2) -0.14201(18) 0.0446(8) Uani 1 1 d . A 1
F7B F 1.17837(10) -0.5662(3) 0.0164(2) 0.0877(13) Uani 1 1 d . A 1
N1A N 0.91881(8) 0.1249(2) 0.10868(17) 0.0319(8) Uani 1 1 d . A 1
O6B O 1.111853(15) -0.29068(4) 0.06699(3) 0.0417(8) Uani 1 1 d . A 1
H6B1 H 1.0971 -0.2599 0.0841 0.063 Uiso 1 1 d R A 1
H6B2 H 1.124 -0.2564 0.0618 0.063 Uiso 1 1 d R A 1
O1B O 1.119817(15) -0.30849(4) -0.05524(3) 0.0439(8) Uani 1 1 d R A 1
H1B1 H 1.1188 -0.2579 -0.0543 0.066 Uiso 1 1 d R A 1
H1B2 H 1.1277 -0.3173 -0.0793 0.066 Uiso 1 1 d R A 1
C18A C 0.946662(15) 0.06007(4) 0.05156(3) 0.0330(10) Uani 1 1 d R A 1
C22A C 0.949435(15) 0.10130(4) -0.04953(3) 0.0330(9) Uani 1 1 d R A 1
C17A C 0.941047(15) 0.07999(4) 0.10985(3) 0.0336(10) Uani 1 1 d R A 1
F3B F 0.998148(15) -0.32813(4) -0.06185(3) 0.0769(11) Uani 1 1 d R A 1
F2B F 1.006234(15) -0.24737(4) -0.12711(3) 0.0709(10) Uani 1 1 d R A 1
F3A F 0.852512(15) -0.05079(4) 0.16704(3) 0.0584(8) Uani 1 1 d R A 1
O5A O 0.821490(15) 0.01156(4) -0.07594(3) 0.0427(8) Uani 1 1 d R A 1
O5B O 1.085180(15) -0.46568(4) -0.09147(3) 0.0491(9) Uani 1 1 d R A 1
O3B O 1.084049(15) -0.47219(4) 0.04072(3) 0.0454(8) Uani 1 1 d R A 1
N4A N 0.962140(15) 0.16800(4) -0.13783(3) 0.0394(9) Uani 1 1 d R A 1
O1A O 0.878075(15) 0.02947(4) -0.08109(3) 0.0411(8) Uani 1 1 d R A 1
C1A C 0.809465(15) -0.04322(4) -0.05685(3) 0.0444(12) Uani 1 1 d R A 1
N2A N 0.958928(15) 0.05680(4) 0.17303(3) 0.0392(9) Uani 1 1 d R A 1
O4B O 1.056087(15) -0.33544(4) -0.05585(3) 0.0447(8) Uani 1 1 d R A 1
C19A C 0.954606(15) -0.01817(4) 0.04336(3) 0.0337(10) Uani 1 1 d R A 1
H19A H 0.9567 -0.0595 0.0754 0.04 Uiso 1 1 d R A 1
F2A F 0.823298(15) 0.05003(4) 0.15546(3) 0.0635(9) Uani 1 1 d R A 1
C3A C 0.826107(15) -0.00044(4) 0.05796(3) 0.0400(11) Uani 1 1 d R A 1
C4A C 0.826508(15) -0.01799(4) 0.12658(3) 0.0451(12) Uani 1 1 d R A 1
C21A C 0.957095(15) 0.02245(4) -0.05855(3) 0.0339(10) Uani 1 1 d R A 1
H21A H 0.9606 0.0084 -0.0966 0.041 Uiso 1 1 d R A 1
C42A C 0.766915(15) 0.13710(4) 0.01983(3) 0.0514(13) Uani 1 1 d R A 1
C5B C 1.004130(15) -0.32607(4) -0.11428(3) 0.0577(15) Uani 1 1 d R A 1
F8A F 0.923259(15) -0.17350(4) 0.10135(3) 0.0700(10) Uani 1 1 d R A 1
F7A F 0.880222(15) -0.17294(4) 0.09948(3) 0.0724(10) Uani 1 1 d R A 1
N5A N 0.818567(15) 0.18929(4) -0.11554(3) 0.0394(9) Uani 1 1 d R A 1
C37A C 0.793782(15) 0.18853(4) -0.10893(3) 0.0454(12) Uani 1 1 d R A 1
C16A C 0.940064(15) 0.22702(4) 0.19455(3) 0.0393(11) Uani 1 1 d R A 1
H16A H 0.9433 0.2434 0.2386 0.047 Uiso 1 1 d R A 1
H16B H 0.9284 0.2675 0.1632 0.047 Uiso 1 1 d R A 1
H16C H 0.959 0.2211 0.1925 0.047 Uiso 1 1 d R A 1
C24A C 0.946977(15) 0.16805(4) -0.09671(3) 0.0343(10) Uani 1 1 d R A 1
C6A C 0.886552(15) -0.09967(4) 0.01477(3) 0.0402(11) Uani 1 1 d R A 1
F12B F 1.080074(15) -0.67366(4) 0.08384(3) 0.0970(15) Uani 1 1 d R A 1
C14A C 0.924676(15) -0.00253(4) 0.21388(3) 0.0382(10) Uani 1 1 d R A 1
H14A H 0.9141 0.0075 0.2407 0.046 Uiso 1 1 d R A 1
H14B H 0.9378 -0.048 0.2316 0.046 Uiso 1 1 d R A 1
H14C H 0.9106 -0.0141 0.169 0.046 Uiso 1 1 d R A 1
C23A C 0.943936(15) 0.11990(4) 0.00488(3) 0.0335(10) Uani 1 1 d R A 1
H23 H 0.9384 0.1742 0.0106 0.04 Uiso 1 1 d R A 1
C8B C 1.119581(15) -0.57715(4) 0.06033(3) 0.0481(12) Uani 1 1 d R A 1
H8B1 H 1.1229 -0.6322 0.0698 0.058 Uiso 1 1 calc R A 1
C9B C 1.14194(12) -0.5312(3) 0.0543(3) 0.0454(12) Uani 1 1 d . A 1
C44A C 0.82039(11) 0.3033(3) 0.1150(2) 0.0451(12) Uani 1 1 d . A 1
C3B C 1.03294(13) -0.4380(3) -0.1370(3) 0.0524(13) Uani 1 1 d . A 1
H3B1 H 1.0145 -0.4566 -0.1679 0.063 Uiso 1 1 calc R A 1
C38A C 0.79086(11) 0.1879(3) -0.0452(3) 0.0447(12) Uani 1 1 d . A 1
F11A F 0.89172(15) -0.1288(4) -0.1643(2) 0.133(2) Uani 1 1 d . A 1
C8A C 0.88010(11) -0.0439(3) -0.0916(2) 0.0429(11) Uani 1 1 d . A 1
O8A O 0.78665(9) 0.3170(4) 0.1654(2) 0.0804(15) Uani 1 1 d . A 1
F10B F 1.04596(9) -0.6086(3) 0.0050(2) 0.0922(14) Uani 1 1 d . A 1
N3A N 0.93150(10) 0.2318(3) -0.1038(2) 0.0500(11) Uani 1 1 d . A 1
F12A F 0.88835(10) -0.0040(3) -0.18445(19) 0.0955(14) Uani 1 1 d . A 1
C11A C 0.92312(10) 0.1462(3) 0.1778(2) 0.0339(10) Uani 1 1 d . A 1
C26A C 0.95692(12) 0.2466(3) -0.1734(3) 0.0438(12) Uani 1 1 d . A 1
C15A C 0.89371(7) 0.15301(18) 0.18304(14) 0.0382(10) Uani 1 1 d . A 1
H15A H 0.8975 0.1664 0.228 0.046 Uiso 1 1 d R A 1
H15B H 0.8832 0.1023 0.1709 0.046 Uiso 1 1 d R A 1
H15C H 0.8818 0.1948 0.1536 0.046 Uiso 1 1 d R A 1
C7B C 1.09279(7) -0.54433(18) 0.05293(14) 0.0453(12) Uani 1 1 d R A 1
C2A C 0.81082(7) -0.05484(18) 0.00663(14) 0.0455(12) Uani 1 1 d R A 1
H2A1 H 0.8014 -0.0995 0.0148 0.055 Uiso 1 1 calc R A 1
F8B F 1.19408(9) -0.5351(3) 0.1182(2) 0.0916(13) Uani 1 1 d . A 1
F9A F 0.88861(11) -0.2435(2) 0.02840(19) 0.0889(13) Uani 1 1 d . A 1
F4A F 0.79920(10) -0.1097(3) -0.15857(18) 0.0875(13) Uani 1 1 d . A 1
N7A N 0.84566(10) 0.3334(3) 0.1240(2) 0.0478(10) Uani 1 1 d . A 1
F5A F 0.78912(12) -0.1760(2) -0.08877(19) 0.0970(15) Uani 1 1 d . A 1
C12A C 0.94295(10) 0.0730(3) 0.2155(2) 0.0353(10) Uani 1 1 d . A 1
N6A N 0.76978(10) 0.1921(3) -0.1688(2) 0.0548(12) Uani 1 1 d . A 1
C43A C 0.77058(2) 0.13382(6) -0.03840(5) 0.0497(13) Uani 1 1 d . A 1
H43A H 0.7592 0.0955 -0.0723 0.06 Uiso 1 1 d R A 1
C10B C 1.17164(2) -0.57248(6) 0.06779(5) 0.0642(17) Uani 1 1 d R A 1
C10A C 0.89421(2) -0.17291(6) 0.06001(5) 0.0490(13) Uani 1 1 d R A 1
C40A C 0.80272(2) 0.24522(6) 0.06271(5) 0.0463(12) Uani 1 1 d R A 1
C45A C 0.85524(2) 0.39582(6) 0.17688(5) 0.0526(13) Uani 1 1 d R A 1
N8A N 0.81095(2) 0.33391(6) 0.16142(5) 0.0557(12) Uani 1 1 d R A 1
C41A C 0.78248(2) 0.19096(6) 0.07000(5) 0.0505(13) Uani 1 1 d R A 1
H41 H 0.7792 0.1913 0.1095 0.061 Uiso 1 1 d R A 1
C6B C 1.06983(2) -0.59932(6) 0.06183(5) 0.0604(15) Uani 1 1 d R A 1
C7A C 0.88352(2) -0.11093(6) -0.05044(5) 0.0457(12) Uani 1 1 d R A 1
H7A H 0.8838 -0.163 -0.0663 0.055 Uiso 1 1 calc R A 1
F4B F 1.07659(2) -0.57756(6) -0.17916(5) 0.172(4) Uani 1 1 d R A 1
C13A C 0.96487(2) 0.09212(6) 0.28659(5) 0.0401(11) Uani 1 1 d R A 1
H13A H 0.9541 0.1024 0.3129 0.048 Uiso 1 1 d R A 1
H13B H 0.9765 0.139 0.2872 0.048 Uiso 1 1 d R A 1
H13C H 0.9779 0.0465 0.3046 0.048 Uiso 1 1 d R A 1
C1B C 1.05445(2) -0.55406(6) -0.17246(5) 0.0669(17) Uani 1 1 d R A 1
C31A C 0.81308(2) 0.20499(6) -0.18627(5) 0.0505(13) Uani 1 1 d R A 1
C34A C 0.78008(2) 0.17502(6) -0.22239(5) 0.0547(14) Uani 1 1 d R A 1
F9B F 1.17311(2) -0.64968(6) 0.08505(5) 0.0965(15) Uani 1 1 d R A 1
C2B C 1.05843(2) -0.48010(6) -0.12959(5) 0.0497(13) Uani 1 1 d R A 1
F11B F 1.06131(2) -0.56858(6) 0.10648(5) 0.0955(14) Uani 1 1 d R A 1
C4B C 1.03403(2) -0.36885(6) -0.09996(5) 0.0441(12) Uani 1 1 d R A 1
F10A F 0.84969(2) -0.06968(6) -0.20415(5) 0.0961(15) Uani 1 1 d R A 1
C9A C 0.87735(2) -0.06205(6) -0.16175(5) 0.0579(15) Uani 1 1 d R A 1
F6A F 0.76226(2) -0.07533(6) -0.14080(5) 0.0943(14) Uani 1 1 d R A 1
C39A C 0.80702(2) 0.24231(6) 0.00496(5) 0.0426(11) Uani 1 1 d R A 1
H39 H 0.8211 0.278 -0.0008 0.051 Uiso 1 1 d R A 1
F1B F 0.98078(2) -0.35732(6) -0.16413(5) 0.0929(13) Uani 1 1 d R A 1
C46A C 0.83573(2) 0.37698(6) 0.21484(5) 0.0622(16) Uani 1 1 d R A 1
C5A C 0.79027(2) -0.10209(6) -0.11119(5) 0.0595(16) Uani 1 1 d R A 1
C36A C 0.77743(2) 0.08541(6) -0.23664(5) 0.0615(16) Uani 1 1 d R A 1
H36A H 0.7838 0.0737 -0.2709 0.074 Uiso 1 1 d R A 1
H36B H 0.7569 0.0693 -0.2513 0.074 Uiso 1 1 d R A 1
H36C H 0.7897 0.056 -0.197 0.074 Uiso 1 1 d R A 1
C33A C 0.83501(2) 0.15817(6) -0.20402(5) 0.0549(14) Uani 1 1 d R A 1
H33A H 0.8311 0.1685 -0.2495 0.066 Uiso 1 1 d R A 1
H33B H 0.8327 0.1013 -0.1982 0.066 Uiso 1 1 d R A 1
H33C H 0.8551 0.1745 -0.1755 0.066 Uiso 1 1 d R A 1
C25A C 0.93553(2) 0.28649(6) -0.15265(5) 0.109(4) Uani 1 1 d R A 1
C49A C 0.88904(2) 0.38857(6) 0.21975(5) 0.0631(16) Uani 1 1 d R A 1
H49F H 0.8955 0.4295 0.2538 0.076 Uiso 1 1 d R A 1
H49G H 0.8996 0.3949 0.1926 0.076 Uiso 1 1 d R A 1
H49H H 0.8931 0.3358 0.24 0.076 Uiso 1 1 d R A 1
C32A C 0.81676(2) 0.29717(6) -0.19118(5) 0.0620(16) Uani 1 1 d R A 1
H32A H 0.8134 0.311 -0.2357 0.074 Uiso 1 1 d R A 1
H32B H 0.8367 0.3123 -0.1609 0.074 Uiso 1 1 d R A 1
H32C H 0.8027 0.3255 -0.1797 0.074 Uiso 1 1 d R A 1
C50A C 0.85042(2) 0.31671(6) 0.27172(5) 0.0727(19) Uani 1 1 d R A 1
H50F H 0.8374 0.3077 0.293 0.087 Uiso 1 1 d R A 1
H50G H 0.8692 0.3376 0.3036 0.087 Uiso 1 1 d R A 1
H50H H 0.8537 0.2664 0.254 0.087 Uiso 1 1 d R A 1
C35A C 0.76093(2) 0.22243(6) -0.28480(5) 0.0701(18) Uani 1 1 d R A 1
H35A H 0.7673 0.2116 -0.3191 0.084 Uiso 1 1 d R A 1
H35B H 0.763 0.2793 -0.2745 0.084 Uiso 1 1 d R A 1
H35C H 0.7404 0.2068 -0.2998 0.084 Uiso 1 1 d R A 1
C48A C 0.84837(2) 0.47845(6) 0.14075(5) 0.0680(17) Uani 1 1 d R A 1
H48A H 0.8542 0.5219 0.1726 0.082 Uiso 1 1 d R A 1
H48B H 0.8273 0.4815 0.1132 0.082 Uiso 1 1 d R A 1
H48C H 0.859 0.4831 0.1135 0.082 Uiso 1 1 d R A 1
F6B F 1.04348(2) -0.61181(6) -0.15940(5) 0.256(6) Uani 1 1 d R A 1
C47A C 0.82456(2) 0.44997(6) 0.23988(5) 0.090(2) Uani 1 1 d R A 1
H47A H 0.8129 0.4317 0.2624 0.108 Uiso 1 1 d R A 1
H47B H 0.8124 0.4831 0.2026 0.108 Uiso 1 1 d R A 1
H47C H 0.8413 0.4811 0.27 0.108 Uiso 1 1 d R A 1
F5B F 1.03762(2) -0.54221(6) -0.23341(5) 0.271(7) Uani 1 1 d R A 1
C27A C 0.93181(2) 0.22102(6) -0.24678(5) 0.088(6) Uani 0.5 1 d PR A 1
H27A H 0.9242 0.2689 -0.2732 0.131 Uiso 0.5 1 calc PR A 1
H27B H 0.9158 0.1929 -0.2424 0.131 Uiso 0.5 1 calc PR A 1
H27C H 0.9407 0.1862 -0.268 0.131 Uiso 0.5 1 calc PR A 1
C28A C 0.9833(3) 0.2784(7) -0.1785(9) 0.073(4) Uani 0.5 1 d P A 1
H28D H 0.9803 0.3346 -0.1909 0.109 Uiso 0.5 1 calc PR A 1
H28E H 0.9867 0.2485 -0.2117 0.109 Uiso 0.5 1 calc PR A 1
H28F H 1.0003 0.2731 -0.1364 0.109 Uiso 0.5 1 calc PR A 1
C29A C 0.9144(3) 0.3498(11) -0.1767(9) 0.054(4) Uani 0.5 1 d P A 1
H29G H 0.9202 0.3865 -0.2027 0.08 Uiso 0.5 1 calc PR A 1
H29H H 0.9136 0.3784 -0.1399 0.08 Uiso 0.5 1 calc PR A 1
H29I H 0.8951 0.3275 -0.204 0.08 Uiso 0.5 1 calc PR A 1
C30A C 0.9652(3) 0.3550(7) -0.0878(6) 0.055(3) Uani 0.5 1 d P A 1
H30J H 0.9693 0.4002 -0.1099 0.083 Uiso 0.5 1 calc PR A 1
H30K H 0.9833 0.3245 -0.0645 0.083 Uiso 0.5 1 calc PR A 1
H30L H 0.958 0.3745 -0.0567 0.083 Uiso 0.5 1 calc PR A 1
C27B C 0.9575(3) 0.2394(7) -0.2406(6) 0.054(3) Uani 0.5 1 d P B 2
C28B C 0.9865(3) 0.2976(6) -0.1254(6) 0.052(3) Uani 0.5 1 d P C 2
C29B C 0.9017(2) 0.2499(9) -0.2291(6) 0.063(3) Uani 0.5 1 d P D 2
C30B C 0.9299(5) 0.3653(11) -0.1505(11) 0.073(6) Uani 0.5 1 d P E 2
I2A1 I 0.7382(2) 0.0623(7) 0.0459(4) 0.104(3) Uani 0.2 1 d P F 2
O1W O 1 -0.0728(3) 0.25 0.0666(16) Uani 1 2 d S G 2
H11W H 1.017 -0.0999 0.295 0.1 Uiso 1 1 d R G 2
C1N C 0.7532 -0.2873(3) -0.006 0.090(5) Uiso 0.5 1 d PRD . 2
C2N C 0.7829 -0.3076(3) 0.0526 0.151(9) Uiso 0.5 1 d PRD G 2
C4N C 0.8212 -0.2876(3) 0.1158 0.110(6) Uiso 0.5 1 d PRD G 2
C3N C 0.7923 -0.2520(3) 0.0647 0.211(14) Uiso 0.5 1 d PRD G 2

loop_
_atom_site_aniso_label
_atom_site_aniso_U_11
_atom_site_aniso_U_22
_atom_site_aniso_U_33
_atom_site_aniso_U_23
_atom_site_aniso_U_13
_atom_site_aniso_U_12
I1A 0.0532(2) 0.03325(18) 0.0429(2) -0.00133(13) 0.02422(16) -0.00016(13)
I2A 0.0436(4) 0.0662(5) 0.0533(4) 0.0093(3) 0.0257(3) -0.0013(3)
Mn1A 0.0333(4) 0.0412(4) 0.0279(4) 0.0005(3) 0.0135(3) -0.0018(3)
Mn1B 0.0407(4) 0.0351(4) 0.0424(4) -0.0006(3) 0.0219(3) 0.0008(3)
F1A 0.0543(19) 0.088(2) 0.0466(18) 0.0004(16) 0.0265(15) -0.0254(17)
O2B 0.0408(19) 0.0423(19) 0.054(2) 0.0065(16) 0.0229(17) 0.0040(15)
O6A 0.0341(17) 0.0468(19) 0.0342(17) 0.0040(14) 0.0146(14) 0.0016(14)
O3A 0.0382(18) 0.0476(19) 0.0327(17) -0.0023(14) 0.0178(14) -0.0056(15)
O4A 0.0420(18) 0.0364(17) 0.0315(16) -0.0009(13) 0.0164(14) -0.0012(14)
O2A 0.0299(16) 0.0408(17) 0.0280(15) 0.0018(13) 0.0104(13) 0.0006(13)
C20A 0.037(2) 0.033(2) 0.039(3) -0.0029(19) 0.020(2) -0.0030(19)
O7A 0.056(2) 0.0364(18) 0.053(2) 0.0021(15) 0.0353(18) 0.0053(16)
F7B 0.104(3) 0.098(3) 0.093(3) 0.032(2) 0.071(3) 0.048(2)
N1A 0.0311(19) 0.040(2) 0.0261(18) -0.0001(15) 0.0136(16) -0.0014(16)
O6B 0.0471(19) 0.0410(18) 0.0458(19) -0.0024(15) 0.0283(16) -0.0024(15)
O1B 0.055(2) 0.0383(18) 0.051(2) 0.0024(15) 0.0356(18) 0.0036(16)
C18A 0.029(2) 0.041(3) 0.029(2) -0.0010(18) 0.0132(18) -0.0048(19)
C22A 0.035(2) 0.034(2) 0.031(2) -0.0009(18) 0.0155(19) -0.0059(19)
C17A 0.035(2) 0.038(2) 0.032(2) -0.0002(19) 0.018(2) -0.0030(19)
F3B 0.070(2) 0.079(2) 0.109(3) 0.028(2) 0.064(2) 0.0219(19)
F2B 0.061(2) 0.061(2) 0.101(3) 0.030(2) 0.044(2) 0.0246(17)
F3A 0.0466(18) 0.090(2) 0.0390(16) 0.0159(16) 0.0188(14) 0.0056(16)
O5A 0.0382(18) 0.056(2) 0.0317(17) -0.0024(15) 0.0129(14) -0.0121(16)
O5B 0.050(2) 0.048(2) 0.051(2) -0.0103(17) 0.0220(18) 0.0038(17)
O3B 0.050(2) 0.041(2) 0.051(2) 0.0009(16) 0.0270(17) -0.0037(16)
N4A 0.047(2) 0.039(2) 0.039(2) 0.0021(17) 0.0255(19) -0.0011(18)
O1A 0.0423(19) 0.052(2) 0.0330(17) 0.0009(15) 0.0202(15) 0.0003(15)
C1A 0.040(3) 0.056(3) 0.033(3) -0.005(2) 0.012(2) -0.011(2)
N2A 0.037(2) 0.053(2) 0.030(2) 0.0030(17) 0.0166(17) -0.0002(18)
O4B 0.043(2) 0.0392(19) 0.056(2) -0.0006(16) 0.0245(18) 0.0032(15)
C19A 0.039(2) 0.033(2) 0.031(2) 0.0034(18) 0.018(2) -0.0004(19)
F2A 0.078(2) 0.077(2) 0.0441(18) -0.0045(16) 0.0346(17) 0.0006(18)
C3A 0.033(2) 0.057(3) 0.033(2) 0.004(2) 0.017(2) -0.001(2)
C4A 0.040(3) 0.063(3) 0.036(3) -0.001(2) 0.020(2) -0.009(2)
C21A 0.040(2) 0.033(2) 0.032(2) -0.0051(18) 0.019(2) -0.0083(19)
C42A 0.035(3) 0.066(4) 0.054(3) 0.011(3) 0.019(2) 0.000(2)
C5B 0.047(3) 0.054(4) 0.075(4) 0.008(3) 0.029(3) 0.002(3)
F8A 0.070(2) 0.068(2) 0.062(2) 0.0245(17) 0.0192(19) 0.0099(18)
F7A 0.094(3) 0.062(2) 0.085(3) 0.0217(19) 0.061(2) 0.0052(19)
N5A 0.033(2) 0.052(2) 0.031(2) 0.0031(17) 0.0118(17) 0.0049(18)
C37A 0.040(3) 0.056(3) 0.038(3) 0.000(2) 0.015(2) 0.003(2)
C16A 0.043(3) 0.040(3) 0.036(2) -0.003(2) 0.018(2) -0.004(2)
C24A 0.041(3) 0.035(2) 0.035(2) 0.0000(19) 0.024(2) -0.001(2)
C6A 0.035(3) 0.046(3) 0.038(3) -0.004(2) 0.015(2) -0.004(2)
F12B 0.086(3) 0.058(2) 0.128(4) 0.027(2) 0.028(3) -0.025(2)
C14A 0.043(3) 0.044(3) 0.031(2) -0.001(2) 0.019(2) -0.004(2)
C23A 0.034(2) 0.036(2) 0.033(2) -0.0015(19) 0.0160(19) -0.0028(19)
C8B 0.064(4) 0.036(3) 0.047(3) 0.001(2) 0.027(3) -0.003(2)
C9B 0.054(3) 0.044(3) 0.042(3) 0.004(2) 0.025(2) 0.008(2)
C44A 0.039(3) 0.063(3) 0.038(3) 0.005(2) 0.021(2) 0.011(2)
C3B 0.046(3) 0.053(3) 0.055(3) -0.005(3) 0.018(3) -0.003(3)
C38A 0.032(2) 0.059(3) 0.043(3) 0.005(2) 0.016(2) 0.006(2)
F11A 0.203(6) 0.155(5) 0.047(2) 0.005(3) 0.059(3) 0.100(4)
C8A 0.039(3) 0.059(3) 0.029(2) -0.008(2) 0.012(2) -0.001(2)
O8A 0.046(2) 0.141(5) 0.065(3) -0.019(3) 0.033(2) 0.005(3)
F10B 0.066(2) 0.108(3) 0.079(3) 0.011(2) 0.008(2) -0.042(2)
N3A 0.064(3) 0.045(2) 0.060(3) 0.019(2) 0.045(2) 0.013(2)
F12A 0.118(3) 0.141(4) 0.055(2) -0.014(2) 0.063(2) -0.032(3)
C11A 0.037(2) 0.042(3) 0.024(2) -0.0036(18) 0.0139(19) -0.003(2)
C26A 0.066(3) 0.033(2) 0.048(3) 0.005(2) 0.039(3) 0.003(2)
C15A 0.039(3) 0.044(3) 0.032(2) -0.003(2) 0.017(2) -0.002(2)
C7B 0.054(3) 0.043(3) 0.037(3) 0.000(2) 0.018(2) -0.009(2)
C2A 0.045(3) 0.057(3) 0.034(3) -0.002(2) 0.018(2) -0.018(2)
F8B 0.055(2) 0.124(4) 0.089(3) 0.019(3) 0.024(2) 0.024(2)
F9A 0.154(4) 0.0394(19) 0.064(2) -0.0093(16) 0.037(3) -0.010(2)
F4A 0.115(3) 0.102(3) 0.055(2) -0.037(2) 0.046(2) -0.051(3)
N7A 0.050(3) 0.057(3) 0.042(2) -0.004(2) 0.024(2) 0.003(2)
F5A 0.147(4) 0.072(3) 0.052(2) -0.0114(19) 0.024(2) -0.054(3)
C12A 0.037(2) 0.046(3) 0.029(2) -0.0028(19) 0.019(2) -0.002(2)
N6A 0.041(2) 0.079(3) 0.038(2) 0.003(2) 0.010(2) 0.007(2)
C43A 0.037(3) 0.065(4) 0.046(3) 0.009(3) 0.017(2) 0.007(2)
C10B 0.076(4) 0.062(4) 0.068(4) 0.027(3) 0.043(4) 0.025(3)
C10A 0.064(4) 0.038(3) 0.049(3) -0.004(2) 0.028(3) -0.007(2)
C40A 0.036(3) 0.062(3) 0.046(3) 0.002(2) 0.022(2) 0.007(2)
C45A 0.056(3) 0.062(4) 0.044(3) -0.007(3) 0.025(3) 0.007(3)
N8A 0.045(3) 0.086(4) 0.046(3) -0.004(2) 0.028(2) 0.012(2)
C41A 0.039(3) 0.070(4) 0.048(3) 0.011(3) 0.025(2) 0.012(3)
C6B 0.060(4) 0.055(4) 0.060(4) -0.001(3) 0.020(3) -0.017(3)
C7A 0.054(3) 0.048(3) 0.035(3) -0.009(2) 0.020(2) -0.001(2)
F4B 0.159(5) 0.148(5) 0.267(8) -0.159(6) 0.145(6) -0.067(4)
C13A 0.043(3) 0.047(3) 0.030(2) -0.001(2) 0.015(2) -0.001(2)
C1B 0.068(4) 0.067(4) 0.064(4) -0.029(3) 0.027(3) -0.012(3)
C31A 0.048(3) 0.069(4) 0.032(3) 0.013(2) 0.015(2) 0.005(3)
C34A 0.046(3) 0.081(4) 0.034(3) 0.009(3) 0.014(2) 0.005(3)
F9B 0.104(3) 0.065(3) 0.146(4) 0.048(3) 0.077(3) 0.041(2)
C2B 0.060(4) 0.043(3) 0.048(3) -0.008(2) 0.026(3) -0.005(3)
F11B 0.114(4) 0.101(3) 0.104(3) -0.009(3) 0.078(3) -0.046(3)
C4B 0.042(3) 0.041(3) 0.054(3) 0.005(2) 0.025(3) 0.000(2)
F10A 0.073(3) 0.176(5) 0.0319(18) -0.021(2) 0.0153(18) -0.025(3)
C9A 0.067(4) 0.075(4) 0.037(3) -0.005(3) 0.026(3) 0.008(3)
F6A 0.054(2) 0.135(4) 0.067(3) -0.021(2) -0.0001(19) -0.027(2)
C39A 0.033(2) 0.052(3) 0.048(3) 0.005(2) 0.022(2) 0.008(2)
F1B 0.046(2) 0.103(3) 0.110(3) -0.009(3) 0.015(2) 0.008(2)
C46A 0.056(4) 0.090(5) 0.047(3) -0.014(3) 0.029(3) 0.013(3)
C5A 0.066(4) 0.072(4) 0.040(3) -0.003(3) 0.021(3) -0.025(3)
C36A 0.061(4) 0.080(4) 0.038(3) -0.003(3) 0.016(3) -0.006(3)
C33A 0.056(3) 0.078(4) 0.034(3) 0.004(3) 0.022(2) 0.009(3)
C25A 0.155(8) 0.088(5) 0.160(8) 0.086(6) 0.139(7) 0.076(5)
C49A 0.059(4) 0.081(4) 0.051(3) -0.019(3) 0.025(3) -0.002(3)
C32A 0.059(4) 0.069(4) 0.053(3) 0.023(3) 0.019(3) 0.006(3)
C50A 0.066(4) 0.109(6) 0.044(3) 0.002(3) 0.025(3) 0.001(4)
C35A 0.056(4) 0.098(5) 0.043(3) 0.019(3) 0.008(3) 0.009(3)
C48A 0.081(5) 0.061(4) 0.057(4) -0.012(3) 0.026(3) 0.006(3)
F6B 0.499(15) 0.105(4) 0.380(12) -0.158(6) 0.394(13) -0.172(7)
C47A 0.089(5) 0.115(6) 0.080(5) -0.026(4) 0.048(4) 0.023(5)
F5B 0.330(13) 0.190(8) 0.128(6) -0.106(6) -0.061(7) 0.125(8)
C27A 0.180(18) 0.042(7) 0.029(6) 0.004(5) 0.033(9) 0.018(9)
C28A 0.097(10) 0.039(6) 0.123(13) 0.019(7) 0.087(10) 0.008(6)
C29A 0.063(10) 0.051(9) 0.062(10) 0.032(7) 0.041(8) 0.016(8)
C30A 0.073(8) 0.047(6) 0.050(6) -0.008(5) 0.031(6) -0.019(6)
C27B 0.075(8) 0.048(6) 0.057(7) 0.013(5) 0.045(7) 0.006(6)
C28B 0.063(7) 0.038(6) 0.064(7) 0.004(5) 0.035(6) -0.014(5)
C29B 0.033(5) 0.094(10) 0.048(7) 0.025(6) 0.004(5) -0.004(6)
C30B 0.107(15) 0.043(9) 0.116(18) 0.028(10) 0.092(14) 0.032(11)
I2A1 0.052(3) 0.124(5) 0.138(7) 0.041(4) 0.043(4) 0.009(3)
O1W 0.055(3) 0.057(4) 0.084(4) 0 0.027(3) 0

loop_
_atom_type_symbol
_atom_type_description
_atom_type_scat_dispersion_real
_atom_type_scat_dispersion_imag
_atom_type_scat_source
C C 0.0033 0.0016 'International Tables Vol C Tables 4.2.6.8 and 6.1.1.4'
H H 0 0 'International Tables Vol C Tables 4.2.6.8 and 6.1.1.4'
O O 0.0106 0.006 'International Tables Vol C Tables 4.2.6.8 and 6.1.1.4'
N N 0.0061 0.0033 'International Tables Vol C Tables 4.2.6.8 and 6.1.1.4'
F F 0.0171 0.0103 'International Tables Vol C Tables 4.2.6.8 and 6.1.1.4'
I I -0.4742 1.8119 'International Tables Vol C Tables 4.2.6.8 and 6.1.1.4'
Mn Mn 0.3368 0.7283 'International Tables Vol C Tables 4.2.6.8 and 6.1.1.4'

loop_
_exptl_crystal_face_index_h
_exptl_crystal_face_index_k
_exptl_crystal_face_index_l
_exptl_crystal_face_perp_dist
-3 -2 2 0.112
-15 -1 8 0.087
7 -18 -19 0.169
4 -1 1 0.084
-13 -1 -8 0.084
-5 1 -1 0.019
-4 7 8 0.014
-2 12 -13 0.06
0 0 -1 0.109
4 -11 -12 0.146
1 -5 5 0.098
7 -1 1 0.092
-15 2 -3 0.005
-3 0 -1 0.036

loop_
_geom_angle_atom_site_label_1
_geom_angle_atom_site_label_2
_geom_angle_atom_site_label_3
_geom_angle
_geom_angle_site_symmetry_1
O2A Mn1A O6A 81.78(12) .
O2A Mn1A O1A 105.32(9) .
O6A Mn1A O1A 92.96(9) .
O2A Mn1A O3A 95.40(12) .
O6A Mn1A O3A 108.92(12) .
O1A Mn1A O3A 151.86(9) .
O2A Mn1A O5A 170.41(9) .
O6A Mn1A O5A 91.76(9) .
O1A Mn1A O5A 82.0 .
O3A Mn1A O5A 79.94(9) .
O2A Mn1A O4A 93.40(12) .
O6A Mn1A O4A 170.18(12) .
O1A Mn1A O4A 80.01(8) .
O3A Mn1A O4A 79.95(12) .
O5A Mn1A O4A 94.02(9) .
O1B Mn1B O6B 87.10(4) .
O1B Mn1B O3B 173.91(5) .
O6B Mn1B O3B 97.81(4) .
O1B Mn1B O2B 93.43(9) .
O6B Mn1B O2B 99.75(10) .
O3B Mn1B O2B 82.21(9) .
O1B Mn1B O4B 95.9 .
O6B Mn1B O4B 89.32(4) .
O3B Mn1B O4B 87.8 .
O2B Mn1B O4B 167.33(10) .
O1B Mn1B O5B 89.6 .
O6B Mn1B O5B 171.01(5) .
O3B Mn1B O5B 86.0 .
O2B Mn1B O5B 88.79(10) .
O4B Mn1B O5B 82.7 .
C9B O2B Mn1B 125.7(3) .
N5A O6A Mn1A 119.7(2) .
C3A O3A Mn1A 124.2(2) .
C6A O4A Mn1A 124.8(2) .
N1A O2A Mn1A 119.9(2) .
C19A C20A C21A 121.0(3) .
C19A C20A I1A 119.8(3) .
C21A C20A I1A 119.2(3) .
C17A N1A O2A 125.4(3) .
C17A N1A C11A 111.0(3) .
O2A N1A C11A 123.3(3) .
Mn1B O6B H6B1 128.4 .
Mn1B O6B H6B2 109.0 .
H6B1 O6B H6B2 110.6 .
Mn1B O1B H1B1 122.1 .
Mn1B O1B H1B2 133.2 .
H1B1 O1B H1B2 104.6 .
C19A C18A C23A 120.3 .
C19A C18A C17A 119.6 .
C23A C18A C17A 120.1 .
C23A C22A C21A 120.0 .
C23A C22A C24A 117.7 .
C21A C22A C24A 122.3 .
N1A C17A N2A 110.44(16) .
N1A C17A C18A 125.26(16) .
N2A C17A C18A 124.3 .
C1A O5A Mn1A 124.2 .
C2B O5B Mn1B 126.35(6) .
C7B O3B Mn1B 124.85(14) .
O7A N4A C24A 127.06(15) .
O7A N4A C26A 123.8(2) .
C24A N4A C26A 108.99(18) .
C8A O1A Mn1A 124.3(2) .
O5A C1A C2A 128.07(12) .
O5A C1A C5A 114.6 .
C2A C1A C5A 117.27(13) .
C17A N2A C12A 108.47(18) .
C4B O4B Mn1B 127.09(7) .
C18A C19A C20A 119.29(19) .
C18A C19A H19A 120.7 .
C20A C19A H19A 120.0 .
O3A C3A C2A 128.48(19) .
O3A C3A C4A 113.97(15) .
C2A C3A C4A 117.51(12) .
F1A C4A F3A 107.41(16) .
F1A C4A F2A 106.78(16) .
F3A C4A F2A 107.2 .
F1A C4A C3A 113.64(14) .
F3A C4A C3A 110.2 .
F2A C4A C3A 111.3 .
C20A C21A C22A 119.36(19) .
C20A C21A H21A 119.7 .
C22A C21A H21A 120.9 .
C41A C42A C43A 122.16(8) .
C41A C42A I2A 119.99(7) .
C43A C42A I2A 117.85(7) .
F1B C5B F3B 106.6 .
F1B C5B F2B 108.60(5) .
F3B C5B F2B 106.2 .
F1B C5B C4B 114.47(8) .
F3B C5B C4B 111.2 .
F2B C5B C4B 109.3 .
C37A N5A O6A 125.34(13) .
C37A N5A C31A 111.3 .
O6A N5A C31A 122.89(14) .
N5A C37A N6A 111.3(2) .
N5A C37A C38A 126.19(19) .
N6A C37A C38A 122.4(3) .
C11A C16A H16A 109.1 .
C11A C16A H16B 109.3 .
H16A C16A H16B 109.5 .
C11A C16A H16C 110.0 .
H16A C16A H16C 109.5 .
H16B C16A H16C 109.5 .
N3A C24A N4A 112.32(18) .
N3A C24A C22A 124.26(18) .
N4A C24A C22A 123.4 .
O4A C6A C7A 127.83(15) .
O4A C6A C10A 114.24(15) .
C7A C6A C10A 117.83(8) .
C12A C14A H14A 108.6 .
C12A C14A H14B 109.6 .
H14A C14A H14B 109.5 .
C12A C14A H14C 110.2 .
H14A C14A H14C 109.5 .
H14B C14A H14C 109.5 .
C22A C23A C18A 120.1 .
C22A C23A H23 119.7 .
C18A C23A H23 120.3 .
C7B C8B C9B 122.6(2) .
C7B C8B H8B1 118.7 .
C9B C8B H8B1 118.7 .
O2B C9B C8B 128.1(4) .
O2B C9B C10B 113.5(4) .
C8B C9B C10B 118.4(4) .
N7A C44A N8A 110.9(4) .
N7A C44A C40A 126.0(4) .
N8A C44A C40A 123.0(4) .
C2B C3B C4B 122.3(4) .
C2B C3B H3B1 118.8 .
C4B C3B H3B1 118.8 .
C39A C38A C43A 121.3(4) .
C39A C38A C37A 120.3(4) .
C43A C38A C37A 118.3(4) .
O1A C8A C7A 130.0(4) .
O1A C8A C9A 113.6(4) .
C7A C8A C9A 116.4(4) .
C24A N3A C25A 109.3(3) .
N1A C11A C15A 112.0(3) .
N1A C11A C16A 106.0(3) .
C15A C11A C16A 111.2(3) .
N1A C11A C12A 98.6(3) .
C15A C11A C12A 115.0(3) .
C16A C11A C12A 113.0(3) .
C28A C26A C25A 130.6(6) .
C28A C26A N4A 113.5(6) .
C25A C26A N4A 102.0(3) .
C28A C26A C27A 109.9(8) .
C25A C26A C27A 94.9(3) .
N4A C26A C27A 101.1(3) .
C11A C15A H15A 109.3 .
C11A C15A H15B 109.6 .
H15A C15A H15B 109.5 .
C11A C15A H15C 109.5 .
H15A C15A H15C 109.5 .
H15B C15A H15C 109.4 .
O3B C7B C8B 128.7(2) .
O3B C7B C6B 112.5(2) .
C8B C7B C6B 118.8(2) .
C3A C2A C1A 120.9(2) .
C3A C2A H2A1 119.5 .
C1A C2A H2A1 119.5 .
C44A N7A C45A 110.7(4) .
N2A C12A C13A 111.1(3) .
N2A C12A C14A 107.9(3) .
C13A C12A C14A 110.2(3) .
N2A C12A C11A 100.5(3) .
C13A C12A C11A 113.8(3) .
C14A C12A C11A 112.8(3) .
C37A N6A C34A 108.5(3) .
C42A C43A C38A 117.6(2) .
C42A C43A H43A 119.6 .
C38A C43A H43A 122.8 .
F9B C10B F7B 108.84(18) .
F9B C10B F8B 106.0(2) .
F7B C10B F8B 105.2(3) .
F9B C10B C9B 114.5(2) .
F7B C10B C9B 111.7(3) .
F8B C10B C9B 110.1(3) .
F9A C10A F7A 107.4(2) .
F9A C10A F8A 106.2(2) .
F7A C10A F8A 104.86(8) .
F9A C10A C6A 114.30(18) .
F7A C10A C6A 112.69(8) .
F8A C10A C6A 110.74(8) .
C39A C40A C41A 118.9 .
C39A C40A C44A 118.59(19) .
C41A C40A C44A 122.49(19) .
N7A C45A C49A 109.50(17) .
N7A C45A C48A 105.99(18) .
C49A C45A C48A 109.3 .
N7A C45A C46A 103.22(17) .
C49A C45A C46A 114.2 .
C48A C45A C46A 114.0 .
O8A N8A C44A 126.6(3) .
O8A N8A C46A 122.3(2) .
C44A N8A C46A 110.1(2) .
C42A C41A C40A 119.9 .
C42A C41A H41 119.4 .
C40A C41A H41 120.7 .
F10B C6B F11B 108.5(2) .
F10B C6B F12B 106.8(2) .
F11B C6B F12B 105.5 .
F10B C6B C7B 110.9(2) .
F11B C6B C7B 111.04(11) .
F12B C6B C7B 113.81(13) .
C8A C7A C6A 120.1(2) .
C8A C7A H7A 120.0 .
C6A C7A H7A 120.0 .
C12A C13A H13A 109.6 .
C12A C13A H13B 109.9 .
H13A C13A H13B 109.5 .
C12A C13A H13C 109.0 .
H13A C13A H13C 109.5 .
H13B C13A H13C 109.4 .
F6B C1B F4B 107.4 .
F6B C1B F5B 102.9 .
F4B C1B F5B 97.6 .
F6B C1B C2B 116.3 .
F4B C1B C2B 116.6 .
F5B C1B C2B 113.6 .
N5A C31A C33A 110.8 .
N5A C31A C32A 105.7 .
C33A C31A C32A 111.4 .
N5A C31A C34A 99.6 .
C33A C31A C34A 114.4 .
C32A C31A C34A 113.9 .
C36A C34A N6A 108.7(2) .
C36A C34A C35A 110.4 .
N6A C34A C35A 109.60(18) .
C36A C34A C31A 113.4 .
N6A C34A C31A 99.56(18) .
C35A C34A C31A 114.5 .
O5B C2B C3B 129.1(2) .
O5B C2B C1B 113.34(5) .
C3B C2B C1B 117.5(2) .
O4B C4B C3B 128.9(2) .
O4B C4B C5B 113.72(8) .
C3B C4B C5B 117.3(2) .
F10A C9A F12A 106.0(2) .
F10A C9A F11A 108.0(3) .
F12A C9A F11A 105.9(4) .
F10A C9A C8A 111.49(19) .
F12A C9A C8A 112.3(3) .
F11A C9A C8A 112.8(3) .
C38A C39A C40A 120.1(2) .
C38A C39A H39 119.3 .
C40A C39A H39 120.5 .
N8A C46A C47A 111.6 .
N8A C46A C50A 107.0 .
C47A C46A C50A 109.3 .
N8A C46A C45A 98.9 .
C47A C46A C45A 116.4 .
C50A C46A C45A 113.0 .
F4A C5A F5A 107.3(3) .
F4A C5A F6A 105.7(2) .
F5A C5A F6A 106.7(2) .
F4A C5A C1A 112.82(17) .
F5A C5A C1A 113.53(17) .
F6A C5A C1A 110.3 .
C34A C36A H36A 109.6 .
C34A C36A H36B 109.1 .
H36A C36A H36B 109.4 .
C34A C36A H36C 109.8 .
H36A C36A H36C 109.5 .
H36B C36A H36C 109.5 .
C31A C33A H33A 109.8 .
C31A C33A H33B 108.8 .
H33A C33A H33B 109.5 .
C31A C33A H33C 109.8 .
H33A C33A H33C 109.5 .
H33B C33A H33C 109.5 .
C29A C25A C26A 136.4(7) .
C29A C25A N3A 114.6(7) .
C26A C25A N3A 107.1(2) .
C29A C25A C30A 93.2(8) .
C26A C25A C30A 94.3(4) .
N3A C25A C30A 96.1(4) .
C45A C49A H49F 109.9 .
C45A C49A H49G 110.1 .
H49F C49A H49G 109.5 .
C45A C49A H49H 108.4 .
H49F C49A H49H 109.5 .
H49G C49A H49H 109.5 .
C31A C32A H32A 109.6 .
C31A C32A H32B 108.9 .
H32A C32A H32B 109.5 .
C31A C32A H32C 109.9 .
H32A C32A H32C 109.5 .
H32B C32A H32C 109.5 .
C46A C50A H50F 109.1 .
C46A C50A H50G 110.3 .
H50F C50A H50G 109.5 .
C46A C50A H50H 109.1 .
H50F C50A H50H 109.5 .
H50G C50A H50H 109.5 .
C34A C35A H35A 109.9 .
C34A C35A H35B 108.9 .
H35A C35A H35B 109.5 .
C34A C35A H35C 109.6 .
H35A C35A H35C 109.5 .
H35B C35A H35C 109.5 .
C45A C48A H48A 110.1 .
C45A C48A H48B 108.5 .
H48A C48A H48B 109.5 .
C45A C48A H48C 109.8 .
H48A C48A H48C 109.5 .
H48B C48A H48C 109.5 .
C46A C47A H47A 109.6 .
C46A C47A H47B 109.0 .
H47A C47A H47B 109.5 .
C46A C47A H47C 109.7 .
H47A C47A H47C 109.5 .
H47B C47A H47C 109.5 .
C1N C1N C2N 105.0 7_645
C1N C1N C3N 78.9 7_645
C2N C1N C3N 29.9 .
C3N C2N C1N 101.2 .
C3N C2N C4N 55.1 .
C1N C2N C4N 155.8 .
C3N C4N C2N 33.2 .
C2N C3N C4N 91.7 .
C2N C3N C1N 48.9 .
C4N C3N C1N 140.2 .

loop_
_geom_bond_atom_site_label_1
_geom_bond_atom_site_label_2
_geom_bond_distance
_geom_bond_site_symmetry_2
I1A C20A 2.095(5) .
I2A C42A 2.105(2) .
Mn1A O2A 2.126(3) .
Mn1A O6A 2.131(3) .
Mn1A O1A 2.1796 .
Mn1A O3A 2.183(3) .
Mn1A O5A 2.1890 .
Mn1A O4A 2.205(3) .
Mn1B O1B 2.1051 .
Mn1B O6B 2.1348(10) .
Mn1B O3B 2.1648 .
Mn1B O2B 2.173(3) .
Mn1B O4B 2.1764(10) .
Mn1B O5B 2.1795(10) .
F1A C4A 1.329(3) .
O2B C9B 1.250(6) .
O6A N5A 1.355(3) .
O3A C3A 1.250(3) .
O4A C6A 1.264(3) .
O2A N1A 1.349(5) .
C20A C19A 1.387(5) .
C20A C21A 1.388(5) .
O7A N4A 1.275(3) .
F7B C10B 1.324(4) .
N1A C17A 1.317(4) .
N1A C11A 1.501(5) .
O6B H6B1 1.0807 .
O6B H6B2 0.8685 .
O1B H1B1 0.8359 .
O1B H1B2 0.7974 .
C18A C19A 1.3827 .
C18A C23A 1.3957 .
C18A C17A 1.4730 .
C22A C23A 1.3823 .
C22A C21A 1.3920 .
C22A C24A 1.4887 .
C17A N2A 1.3567 .
F3B C5B 1.3193 .
F2B C5B 1.3417 .
F3A C4A 1.3301 .
O5A C1A 1.2507 .
O5B C2B 1.2529(12) .
O3B C7B 1.255(3) .
N4A C24A 1.4079 .
N4A C26A 1.481(5) .
O1A C8A 1.245(5) .
C1A C2A 1.397(3) .
C1A C5A 1.5244(12) .
N2A C12A 1.490(4) .
O4B C4B 1.2421(12) .
C19A H19A 0.9599 .
F2A C4A 1.3346 .
C3A C2A 1.393(3) .
C3A C4A 1.5441 .
C21A H21A 0.9600 .
C42A C41A 1.3755(12) .
C42A C43A 1.3825(11) .
C5B F1B 1.3172(12) .
C5B C4B 1.5442(12) .
F8A C10A 1.3354(12) .
F7A C10A 1.3290(11) .
N5A C37A 1.2958 .
N5A C31A 1.4990(11) .
C37A N6A 1.355(4) .
C37A C38A 1.484(5) .
C16A C11A 1.532(5) .
C16A H16A 0.9599 .
C16A H16B 0.9600 .
C16A H16C 0.9600 .
C24A N3A 1.270(4) .
C6A C7A 1.4043(11) .
C6A C10A 1.5122(12) .
F12B C6B 1.3365(12) .
C14A C12A 1.530(5) .
C14A H14A 0.9600 .
C14A H14B 0.9602 .
C14A H14C 0.9600 .
C23A H23 0.9600 .
C8B C7B 1.375(3) .
C8B C9B 1.394(5) .
C8B H8B1 0.9300 .
C9B C10B 1.528(5) .
C44A N7A 1.279(7) .
C44A N8A 1.396(5) .
C44A C40A 1.471(6) .
C3B C2B 1.386(6) .
C3B C4B 1.394(6) .
C3B H3B1 0.9300 .
C38A C39A 1.388(6) .
C38A C43A 1.398(5) .
F11A C9A 1.324(4) .
C8A C7A 1.397(6) .
C8A C9A 1.535(5) .
O8A N8A 1.274(4) .
F10B C6B 1.319(4) .
N3A C25A 1.488(4) .
F12A C9A 1.305(4) .
C11A C15A 1.512(5) .
C11A C12A 1.556(7) .
C26A C28A 1.456(12) .
C26A C25A 1.476(5) .
C26A C27A 1.629(6) .
C15A H15A 0.9600 .
C15A H15B 0.9601 .
C15A H15C 0.9602 .
C7B C6B 1.531(3) .
C2A H2A1 0.9300 .
F8B C10B 1.344(5) .
F9A C10A 1.325(3) .
F4A C5A 1.310(4) .
N7A C45A 1.481(4) .
F5A C5A 1.327(4) .
C12A C13A 1.521(5) .
N6A C34A 1.508(5) .
C43A H43A 0.9600 .
C10B F9B 1.3221 .
C40A C39A 1.3885 .
C40A C41A 1.4026 .
C45A C49A 1.5359 .
C45A C48A 1.5437 .
C45A C46A 1.5603 .
N8A C46A 1.4746 .
C41A H41 0.9601 .
C6B F11B 1.3328 .
C7A H7A 0.9300 .
F4B C1B 1.2294 .
C13A H13A 0.9601 .
C13A H13B 0.9600 .
C13A H13C 0.9603 .
C1B F6B 1.1914 .
C1B F5B 1.2666 .
C1B C2B 1.5076 .
C31A C33A 1.5148 .
C31A C32A 1.5397 .
C31A C34A 1.5606 .
C34A C36A 1.5046 .
C34A C35A 1.5202 .
F10A C9A 1.2946 .
F6A C5A 1.3303 .
C39A H39 0.9597 .
C46A C47A 1.5246 .
C46A C50A 1.5262 .
C36A H36A 0.9598 .
C36A H36B 0.9605 .
C36A H36C 0.9600 .
C33A H33A 0.9601 .
C33A H33B 0.9599 .
C33A H33C 0.9603 .
C25A C29A 1.410(17) .
C25A C30A 1.925(11) .
C49A H49F 0.9602 .
C49A H49G 0.9601 .
C49A H49H 0.9601 .
C32A H32A 0.9599 .
C32A H32B 0.9602 .
C32A H32C 0.9597 .
C50A H50F 0.9598 .
C50A H50G 0.9599 .
C50A H50H 0.9600 .
C35A H35A 0.9599 .
C35A H35B 0.9599 .
C35A H35C 0.9601 .
C48A H48A 0.9600 .
C48A H48B 0.9603 .
C48A H48C 0.9601 .
C47A H47A 0.9601 .
C47A H47B 0.9601 .
C47A H47C 0.9600 .
C27A H27A 0.9600 .
C27A H27B 0.9600 .
C27A H27C 0.9600 .
C28A H28D 0.9600 .
C28A H28E 0.9600 .
C28A H28F 0.9600 .
C29A H29G 0.9600 .
C29A H29H 0.9600 .
C29A H29I 0.9600 .
C30A H30J 0.9600 .
C30A H30K 0.9600 .
C30A H30L 0.9600 .
O1W H11W 1.0907 .
C1N C1N 1.326(9) 7_645
C1N C2N 1.5267 .
C1N C3N 1.9881 .
C2N C3N 1.0103 .
C2N C4N 1.8439 .
C4N C3N 1.5131 .

loop_
_geom_torsion_atom_site_label_1
_geom_torsion_atom_site_label_2
_geom_torsion_atom_site_label_3
_geom_torsion_atom_site_label_4
_geom_torsion
_geom_torsion_site_symmetry_1
O1B Mn1B O2B C9B -150.4(4) .
O6B Mn1B O2B C9B 122.0(4) .
O3B Mn1B O2B C9B 25.4(4) .
O4B Mn1B O2B C9B -13.2(8) .
O5B Mn1B O2B C9B -60.8(4) .
O2A Mn1A O6A N5A -168.9(2) .
O1A Mn1A O6A N5A 86.1(2) .
O3A Mn1A O6A N5A -75.9(2) .
O5A Mn1A O6A N5A 4.0(2) .
O4A Mn1A O6A N5A 130.1(6) .
O2A Mn1A O3A C3A -152.6(3) .
O6A Mn1A O3A C3A 124.3(2) .
O1A Mn1A O3A C3A -14.9(4) .
O5A Mn1A O3A C3A 35.9(2) .
O4A Mn1A O3A C3A -60.1(3) .
O2A Mn1A O4A C6A -138.9(2) .
O6A Mn1A O4A C6A -78.7(8) .
O1A Mn1A O4A C6A -33.9(2) .
O3A Mn1A O4A C6A 126.2(3) .
O5A Mn1A O4A C6A 47.2(2) .
O6A Mn1A O2A N1A -179.6(3) .
O1A Mn1A O2A N1A -88.8(3) .
O3A Mn1A O2A N1A 72.0(3) .
O5A Mn1A O2A N1A 132.4(5) .
O4A Mn1A O2A N1A -8.2(3) .
Mn1A O2A N1A C17A 74.0(4) .
Mn1A O2A N1A C11A -112.5(4) .
O2A N1A C17A N2A -177.1(3) .
C11A N1A C17A N2A 8.8(3) .
O2A N1A C17A C18A 5.2(4) .
C11A N1A C17A C18A -168.9(2) .
C19A C18A C17A N1A -136.9(2) .
C23A C18A C17A N1A 43.0(2) .
C19A C18A C17A N2A 45.7 .
C23A C18A C17A N2A -134.3 .
O2A Mn1A O5A C1A -97.6(5) .
O6A Mn1A O5A C1A -145.00(8) .
O1A Mn1A O5A C1A 122.3 .
O3A Mn1A O5A C1A -36.09(9) .
O4A Mn1A O5A C1A 42.95(8) .
O1B Mn1B O5B C2B -114.60(7) .
O6B Mn1B O5B C2B -46.0(4) .
O3B Mn1B O5B C2B 69.68(9) .
O2B Mn1B O5B C2B 151.96(12) .
O4B Mn1B O5B C2B -18.64(9) .
O1B Mn1B O3B C7B 16.4(6) .
O6B Mn1B O3B C7B -127.00(16) .
O2B Mn1B O3B C7B -28.15(19) .
O4B Mn1B O3B C7B 143.98(16) .
O5B Mn1B O3B C7B 61.17(17) .
O2A Mn1A O1A C8A 125.4(3) .
O6A Mn1A O1A C8A -152.3(3) .
O3A Mn1A O1A C8A -10.5(3) .
O5A Mn1A O1A C8A -60.9(3) .
O4A Mn1A O1A C8A 34.6(3) .
Mn1A O5A C1A C2A 26.02(16) .
Mn1A O5A C1A C5A -156.14(7) .
N1A C17A N2A C12A 13.9(3) .
C18A C17A N2A C12A -168.37(19) .
O1B Mn1B O4B C4B 106.32(8) .
O6B Mn1B O4B C4B -166.66(6) .
O3B Mn1B O4B C4B -68.82(8) .
O2B Mn1B O4B C4B -30.7(5) .
O5B Mn1B O4B C4B 17.46(9) .
C23A C18A C19A C20A -1.2(2) .
C17A C18A C19A C20A 178.7(2) .
C21A C20A C19A C18A 2.2(4) .
I1A C20A C19A C18A -176.05(15) .
Mn1A O3A C3A C2A -25.7(4) .
Mn1A O3A C3A C4A 151.70(15) .
O3A C3A C4A F1A 163.0(3) .
C2A C3A C4A F1A -19.3(2) .
O3A C3A C4A F3A -76.42(17) .
C2A C3A C4A F3A 101.31(15) .
O3A C3A C4A F2A 42.37(17) .
C2A C3A C4A F2A -139.90(15) .
C19A C20A C21A C22A -1.5(4) .
I1A C20A C21A C22A 176.82(14) .
C23A C22A C21A C20A -0.3(2) .
C24A C22A C21A C20A 179.4(2) .
Mn1A O6A N5A C37A 71.5(2) .
Mn1A O6A N5A C31A -116.99(16) .
O6A N5A C37A N6A 179.9(3) .
C31A N5A C37A N6A 7.6(2) .
O6A N5A C37A C38A 2.7(3) .
C31A N5A C37A C38A -169.6(3) .
O7A N4A C24A N3A -179.9(3) .
C26A N4A C24A N3A 4.2(3) .
O7A N4A C24A C22A 1.2(2) .
C26A N4A C24A C22A -174.7(2) .
C23A C22A C24A N3A -23.7(3) .
C21A C22A C24A N3A 156.5(3) .
C23A C22A C24A N4A 155.0 .
C21A C22A C24A N4A -24.7 .
Mn1A O4A C6A C7A 23.0(3) .
Mn1A O4A C6A C10A -160.65(15) .
C21A C22A C23A C18A 1.3 .
C24A C22A C23A C18A -178.4 .
C19A C18A C23A C22A -0.6 .
C17A C18A C23A C22A 179.5 .
Mn1B O2B C9B C8B -16.3(7) .
Mn1B O2B C9B C10B 164.4(2) .
C7B C8B C9B O2B -3.1(7) .
C7B C8B C9B C10B 176.2(2) .
N5A C37A C38A C39A 48.4(5) .
N6A C37A C38A C39A -128.5(4) .
N5A C37A C38A C43A -134.3(3) .
N6A C37A C38A C43A 48.8(5) .
Mn1A O1A C8A C7A -25.2(6) .
Mn1A O1A C8A C9A 152.60(19) .
N4A C24A N3A C25A -1.6(4) .
C22A C24A N3A C25A 177.28(14) .
C17A N1A C11A C15A -147.3(3) .
O2A N1A C11A C15A 38.4(5) .
C17A N1A C11A C16A 91.2(3) .
O2A N1A C11A C16A -83.1(4) .
C17A N1A C11A C12A -25.8(4) .
O2A N1A C11A C12A 159.9(4) .
O7A N4A C26A C28A -36.0(9) .
C24A N4A C26A C28A 140.1(8) .
O7A N4A C26A C25A 179.2(2) .
C24A N4A C26A C25A -4.8(3) .
O7A N4A C26A C27A 81.6(4) .
C24A N4A C26A C27A -102.3(2) .
Mn1B O3B C7B C8B 22.8(4) .
Mn1B O3B C7B C6B -158.87(10) .
C9B C8B C7B O3B -0.6(4) .
C9B C8B C7B C6B -178.8(3) .
O3A C3A C2A C1A -2.6(4) .
C4A C3A C2A C1A -179.93(16) .
O5A C1A C2A C3A 2.4(3) .
C5A C1A C2A C3A -175.41(16) .
N8A C44A N7A C45A -4.9(5) .
C40A C44A N7A C45A 174.2(4) .
C17A N2A C12A C13A -149.8(2) .
C17A N2A C12A C14A 89.3(3) .
C17A N2A C12A C11A -29.0(3) .
N1A C11A C12A N2A 30.8(4) .
C15A C11A C12A N2A 150.0(3) .
C16A C11A C12A N2A -80.8(3) .
N1A C11A C12A C13A 149.5(3) .
C15A C11A C12A C13A -91.2(4) .
C16A C11A C12A C13A 38.0(4) .
N1A C11A C12A C14A -83.9(4) .
C15A C11A C12A C14A 35.4(5) .
C16A C11A C12A C14A 164.5(3) .
N5A C37A N6A C34A 13.8(4) .
C38A C37A N6A C34A -168.9(3) .
C41A C42A C43A C38A -0.2(3) .
I2A C42A C43A C38A 179.9(2) .
C39A C38A C43A C42A 0.8(5) .
C37A C38A C43A C42A -176.5(2) .
O2B C9B C10B F9B 178.7(3) .
C8B C9B C10B F9B -0.7(4) .
O2B C9B C10B F7B -57.0(5) .
C8B C9B C10B F7B 123.6(4) .
O2B C9B C10B F8B 59.4(5) .
C8B C9B C10B F8B -120.0(4) .
O4A C6A C10A F9A 164.1(3) .
C7A C6A C10A F9A -19.1(3) .
O4A C6A C10A F7A 41.10(19) .
C7A C6A C10A F7A -142.2 .
O4A C6A C10A F8A -76.01(18) .
C7A C6A C10A F8A 100.70(9) .
N7A C44A C40A C39A -24.1(6) .
N8A C44A C40A C39A 154.9(3) .
N7A C44A C40A C41A 153.7(4) .
N8A C44A C40A C41A -27.3(5) .
C44A N7A C45A C49A 140.7(3) .
C44A N7A C45A C48A -101.5(4) .
C44A N7A C45A C46A 18.6(4) .
N7A C44A N8A O8A 179.0(4) .
C40A C44A N8A O8A -0.1(6) .
N7A C44A N8A C46A -12.3(5) .
C40A C44A N8A C46A 168.6(3) .
C43A C42A C41A C40A 0.42(12) .
I2A C42A C41A C40A -179.73(7) .
C39A C40A C41A C42A -1.17(6) .
C44A C40A C41A C42A -179.0(2) .
O3B C7B C6B F10B 68.3(3) .
C8B C7B C6B F10B -113.1(3) .
O3B C7B C6B F11B -52.4(2) .
C8B C7B C6B F11B 126.15(17) .
O3B C7B C6B F12B -171.25(16) .
C8B C7B C6B F12B 7.3(2) .
O1A C8A C7A C6A -3.0(6) .
C9A C8A C7A C6A 179.25(19) .
O4A C6A C7A C8A 4.0(3) .
C10A C6A C7A C8A -172.2(2) .
C37A N5A C31A C33A -145.0 .
O6A N5A C31A C33A 42.42(18) .
C37A N5A C31A C32A 94.2 .
O6A N5A C31A C32A -78.39(18) .
C37A N5A C31A C34A -24.2 .
O6A N5A C31A C34A 163.27(18) .
C37A N6A C34A C36A 91.5(3) .
C37A N6A C34A C35A -147.8(2) .
C37A N6A C34A C31A -27.4(3) .
N5A C31A C34A C36A -86.5 .
C33A C31A C34A C36A 31.7 .
C32A C31A C34A C36A 161.4 .
N5A C31A C34A N6A 28.8(2) .
C33A C31A C34A N6A 147.0(2) .
C32A C31A C34A N6A -83.3(2) .
N5A C31A C34A C35A 145.6 .
C33A C31A C34A C35A -96.2 .
C32A C31A C34A C35A 33.5 .
Mn1B O5B C2B C3B 14.7(3) .
Mn1B O5B C2B C1B -165.3 .
C4B C3B C2B O5B 0.0(6) .
C4B C3B C2B C1B 180.0(3) .
F6B C1B C2B O5B 109.23(6) .
F4B C1B C2B O5B -19.20(6) .
F5B C1B C2B O5B -131.58(6) .
F6B C1B C2B C3B -70.8(3) .
F4B C1B C2B C3B 160.8(3) .
F5B C1B C2B C3B 48.4(3) .
Mn1B O4B C4B C3B -11.9(3) .
Mn1B O4B C4B C5B 168.2 .
C2B C3B C4B O4B -1.6(6) .
C2B C3B C4B C5B 178.3(3) .
F1B C5B C4B O4B 175.4 .
F3B C5B C4B O4B -63.65(9) .
F2B C5B C4B O4B 53.34(9) .
F1B C5B C4B C3B -4.5(3) .
F3B C5B C4B C3B 116.4(3) .
F2B C5B C4B C3B -126.6(3) .
O1A C8A C9A F10A -86.0(3) .
C7A C8A C9A F10A 92.2(3) .
O1A C8A C9A F12A 32.8(5) .
C7A C8A C9A F12A -149.0(4) .
O1A C8A C9A F11A 152.4(4) .
C7A C8A C9A F11A -29.5(5) .
C43A C38A C39A C40A -1.6(5) .
C37A C38A C39A C40A 175.7(2) .
C41A C40A C39A C38A 1.7(2) .
C44A C40A C39A C38A 179.6(3) .
O8A N8A C46A C47A -45.7(3) .
C44A N8A C46A C47A 145.1(2) .
O8A N8A C46A C50A 73.8(3) .
C44A N8A C46A C50A -95.5(2) .
O8A N8A C46A C45A -168.7(3) .
C44A N8A C46A C45A 22.0(2) .
N7A C45A C46A N8A -23.19(18) .
C49A C45A C46A N8A -142.0 .
C48A C45A C46A N8A 91.3 .
N7A C45A C46A C47A -142.70(18) .
C49A C45A C46A C47A 98.5 .
C48A C45A C46A C47A -28.2 .
N7A C45A C46A C50A 89.61(18) .
C49A C45A C46A C50A -29.2 .
C48A C45A C46A C50A -155.9 .
O5A C1A C5A F4A 28.4(3) .
C2A C1A C5A F4A -153.6(3) .
O5A C1A C5A F5A 150.7(3) .
C2A C1A C5A F5A -31.2(3) .
O5A C1A C5A F6A -89.6 .
C2A C1A C5A F6A 88.46(15) .
C28A C26A C25A C29A 64.8(15) .
N4A C26A C25A C29A -159.3(10) .
C27A C26A C25A C29A -56.8(11) .
C28A C26A C25A N3A -132.2(10) .
N4A C26A C25A N3A 3.8(4) .
C27A C26A C25A N3A 106.3(3) .
C28A C26A C25A C30A -34.4(11) .
N4A C26A C25A C30A 101.5(4) .
C27A C26A C25A C30A -156.0(4) .
C24A N3A C25A C29A 165.7(9) .
C24A N3A C25A C26A -1.6(4) .
C24A N3A C25A C30A -98.0(5) .
C1N C1N C2N C3N -30.01(17) 7_645
C1N C1N C2N C4N -41.65(17) 7_645
C3N C1N C2N C4N -11.6 .
C1N C2N C4N C3N 14.0 .
C1N C2N C3N C4N -174.2 .
C4N C2N C3N C1N 174.2 .
C2N C4N C3N C1N -6.8 .
C1N C1N C3N C2N 150.51(15) 7_645
C1N C1N C3N C4N 159.59(15) 7_645
C2N C1N C3N C4N 9.1 .
